data_7111095
loop_
_publ_author_name
'Morton, Colin'
'O&#x2019;Shaughnessy, Paul'
'Scott, Peter'

_publ_section_title
;
 Control of metal/ligand stoichiometry and structure in aminopyridinato
 complexes of zirconium: N-alkyl is better than trimethylsilyl
;
_journal_issue 21
_journal_name_full 'Chemical Communications'
_journal_page_first 2099
_journal_paper_doi 10.1039/b006603f
_journal_year 2000
_chemical_formula_sum 'C45 H72 N4 Zr'
_chemical_formula_weight 760.29
_chemical_name_systematic
;
 ?
;
_space_group_IT_number 2
_symmetry_cell_setting triclinic
_symmetry_space_group_name_Hall '-P 1'
_symmetry_space_group_name_H-M 'P -1'
_atom_sites_solution_hydrogens geom
_atom_sites_solution_primary direct
_atom_sites_solution_secondary difmap
_audit_creation_method SHELXL-97
_cell_angle_alpha 89.456(4)
_cell_angle_beta 79.991(5)
_cell_angle_gamma 87.587(4)
_cell_formula_units_Z 2
_cell_length_a 11.456(2)
_cell_length_b 13.352(3)
_cell_length_c 14.019(3)
_cell_measurement_reflns_used 9057
_cell_measurement_temperature 180(2)
_cell_measurement_theta_max 28.94
_cell_measurement_theta_min 2.65
_cell_volume 2109.8(8)
_computing_cell_refinement 'Bruker SMART'
_computing_data_collection 'Bruker SMART'
_computing_data_reduction 'Bruker SHELXTL'
_computing_molecular_graphics 'Bruker SHELXTL'
_computing_publication_material 'Bruker SHELXTL'
_computing_structure_refinement 'SHELXL-97 (Sheldrick, 1997)'
_computing_structure_solution 'SHELXS-97 (Sheldrick, 1990)'
_diffrn_ambient_temperature 180(2)
_diffrn_measured_fraction_theta_full 0.892
_diffrn_measured_fraction_theta_max 0.892
_diffrn_measurement_device_type 'CCD area detector'
_diffrn_measurement_method 'phi and omega scans'
_diffrn_radiation_monochromator graphite
_diffrn_radiation_source 'fine-focus sealed tube'
_diffrn_radiation_type MoK\a
_diffrn_radiation_wavelength 0.71073
_diffrn_reflns_av_R_equivalents 0.0711
_diffrn_reflns_av_sigmaI/netI 0.1461
_diffrn_reflns_limit_h_max 15
_diffrn_reflns_limit_h_min -15
_diffrn_reflns_limit_k_max 18
_diffrn_reflns_limit_k_min -18
_diffrn_reflns_limit_l_max 17
_diffrn_reflns_limit_l_min -18
_diffrn_reflns_number 20512
_diffrn_reflns_theta_full 29.10
_diffrn_reflns_theta_max 29.10
_diffrn_reflns_theta_min 1.47
_exptl_absorpt_coefficient_mu 0.295
_exptl_absorpt_correction_T_max 0.9784
_exptl_absorpt_correction_T_min 0.5597
_exptl_absorpt_correction_type empirical
_exptl_crystal_colour yellow
_exptl_crystal_density_diffrn 1.197
_exptl_crystal_density_method 'not measured'
_exptl_crystal_description plate
_exptl_crystal_F_000 820
_exptl_crystal_size_max 0.10
_exptl_crystal_size_mid 0.38
_exptl_crystal_size_min 0.41
_refine_diff_density_max 1.554
_refine_diff_density_min -0.578
_refine_diff_density_rms 0.110
_refine_ls_extinction_method none
_refine_ls_goodness_of_fit_ref 0.990
_refine_ls_hydrogen_treatment mixed
_refine_ls_matrix_type full
_refine_ls_number_parameters 459
_refine_ls_number_reflns 10117
_refine_ls_number_restraints 0
_refine_ls_restrained_S_all 0.990
_refine_ls_R_factor_all 0.1054
_refine_ls_R_factor_gt 0.0674
_refine_ls_shift/su_max 0.019
_refine_ls_shift/su_mean 0.000
_refine_ls_structure_factor_coef Fsqd
_refine_ls_weighting_details 'calc w=1/[\s^2^(Fo^2^)+(0.0640P)^2^+0.0000P] where P=(Fo^2^+2Fc^2^)/3'
_refine_ls_weighting_scheme calc
_refine_ls_wR_factor_gt 0.1495
_refine_ls_wR_factor_ref 0.1584
_reflns_number_gt 6025
_reflns_number_total 10117
_reflns_threshold_expression >2sigma(I)
_cod_data_source_file b006603fsup1.cif
_cod_data_source_block cm23
_cod_depositor_comments
;
The following automatic conversions were performed:

'_exptl_absorpt_correction_type' value 'Empirical' changed to
'empirical' according to
/home/saulius/struct/CIF-dictionaries/cif_core.dic dictionary named
'cif_core.dic' version 2.4.2 from 2011-04-26.

Automatic conversion script
Id: cif_fix_values 1891 2012-01-12 08:04:46Z andrius 
;
_cod_original_cell_volume 2109.9(7)
_cod_original_sg_symbol_H-M P-1
_cod_database_code 7111095

loop_
_symmetry_equiv_pos_as_xyz
'x, y, z'
'-x, -y, -z'

loop_
_atom_site_label
_atom_site_type_symbol
_atom_site_fract_x
_atom_site_fract_y
_atom_site_fract_z
_atom_site_U_iso_or_equiv
_atom_site_adp_type
_atom_site_occupancy
_atom_site_symmetry_multiplicity
_atom_site_calc_flag
_atom_site_refinement_flags
Zr1 Zr -0.23634(3) -0.23346(3) 0.21410(3) 0.02303(13) Uani 1 1 d .
N1 N -0.1383(3) -0.3791(2) 0.2620(2) 0.0320(8) Uani 1 1 d .
N3 N -0.3497(3) -0.0937(2) 0.1746(2) 0.0278(7) Uani 1 1 d .
N2 N -0.2073(3) -0.2581(2) 0.3643(2) 0.0269(7) Uani 1 1 d .
N4 N -0.4315(3) -0.2306(2) 0.2377(2) 0.0238(7) Uani 1 1 d .
C20 C -0.4542(3) -0.1405(3) 0.1997(3) 0.0240(8) Uani 1 1 d .
C5 C -0.1567(3) -0.3509(3) 0.3570(3) 0.0254(9) Uani 1 1 d .
C21 C -0.5229(3) -0.3023(3) 0.2765(3) 0.0268(9) Uani 1 1 d .
C18 C -0.5527(4) 0.0003(3) 0.1360(3) 0.0350(10) Uani 1 1 d .
H18 H -0.6230 0.0331 0.1220 0.042 Uiso 1 1 calc R
C6 C -0.2396(4) -0.2034(3) 0.4567(3) 0.0344(10) Uani 1 1 d .
C19 C -0.5590(3) -0.0923(3) 0.1796(3) 0.0299(9) Uani 1 1 d .
H19 H -0.6330 -0.1233 0.1960 0.036 Uiso 1 1 calc R
C4 C -0.1240(4) -0.4198(3) 0.4253(3) 0.0319(9) Uani 1 1 d .
H4 H -0.1363 -0.4025 0.4920 0.038 Uiso 1 1 calc R
C37 C -0.2294(4) -0.3035(3) -0.0253(3) 0.0338(10) Uani 1 1 d .
C24 C -0.4561(3) -0.3954(3) 0.3081(3) 0.0318(9) Uani 1 1 d .
H24A H -0.4017 -0.4241 0.2514 0.038 Uiso 1 1 calc R
H24B H -0.4078 -0.3759 0.3565 0.038 Uiso 1 1 calc R
C17 C -0.4456(4) 0.0466(3) 0.1122(3) 0.0367(10) Uani 1 1 d .
H17 H -0.4412 0.1108 0.0822 0.044 Uiso 1 1 calc R
C31 C -0.0982(3) -0.1174(3) 0.1644(3) 0.0361(10) Uani 1 1 d .
H31A H -0.1072 -0.0993 0.0974 0.043 Uiso 1 1 calc R
H31B H -0.1242 -0.0571 0.2043 0.043 Uiso 1 1 calc R
C3 C -0.0750(4) -0.5107(3) 0.3955(3) 0.0378(10) Uani 1 1 d .
H3 H -0.0545 -0.5574 0.4421 0.045 Uiso 1 1 calc R
C23 C -0.6083(4) -0.2597(3) 0.3641(3) 0.0350(10) Uani 1 1 d .
H23A H -0.6540 -0.2010 0.3439 0.042 Uiso 1 1 calc R
H23B H -0.5628 -0.2370 0.4132 0.042 Uiso 1 1 calc R
C2 C -0.0541(4) -0.5371(3) 0.2982(3) 0.0445(12) Uani 1 1 d .
H2 H -0.0173 -0.6000 0.2769 0.053 Uiso 1 1 calc R
C16 C -0.3459(4) -0.0035(3) 0.1333(3) 0.0340(10) Uani 1 1 d .
H16 H -0.2717 0.0273 0.1180 0.041 Uiso 1 1 calc R
C36 C -0.2057(4) -0.3290(3) 0.0775(3) 0.0301(9) Uani 1 1 d .
H36A H -0.1207 -0.3504 0.0681 0.036 Uiso 1 1 calc R
H36B H -0.2500 -0.3903 0.0962 0.036 Uiso 1 1 calc R
C22 C -0.5942(4) -0.3375(3) 0.1998(3) 0.0347(10) Uani 1 1 d .
H22A H -0.6369 -0.2792 0.1757 0.042 Uiso 1 1 calc R
H22B H -0.5392 -0.3677 0.1442 0.042 Uiso 1 1 calc R
C32 C 0.0366(4) -0.1309(4) 0.1627(4) 0.0463(12) Uani 1 1 d .
C27 C -0.5425(4) -0.4745(3) 0.3520(3) 0.0407(11) Uani 1 1 d .
H27 H -0.4971 -0.5341 0.3727 0.049 Uiso 1 1 calc R
C10 C -0.3287(5) -0.0379(4) 0.5248(4) 0.0657(18) Uani 1 1 d .
H10 H -0.3628 0.0286 0.5075 0.079 Uiso 1 1 calc R
C26 C -0.6942(4) -0.3399(4) 0.4085(3) 0.0462(12) Uani 1 1 d .
H26 H -0.7491 -0.3113 0.4660 0.055 Uiso 1 1 calc R
C1 C -0.0886(4) -0.4689(3) 0.2346(3) 0.0416(11) Uani 1 1 d .
H1 H -0.0767 -0.4860 0.1679 0.050 Uiso 1 1 calc R
C25 C -0.6834(4) -0.4148(3) 0.2441(3) 0.0437(12) Uani 1 1 d .
H25 H -0.7310 -0.4353 0.1947 0.052 Uiso 1 1 calc R
C9 C -0.3347(4) -0.2556(4) 0.5295(3) 0.0455(12) Uani 1 1 d .
H9A H -0.4054 -0.2653 0.4994 0.055 Uiso 1 1 calc R
H9B H -0.3033 -0.3223 0.5466 0.055 Uiso 1 1 calc R
C8 C -0.1299(4) -0.1862(3) 0.5051(3) 0.0422(11) Uani 1 1 d .
H8A H -0.0938 -0.2515 0.5209 0.051 Uiso 1 1 calc R
H8B H -0.0699 -0.1502 0.4596 0.051 Uiso 1 1 calc R
C30 C -0.6157(4) -0.5067(3) 0.2766(4) 0.0475(12) Uani 1 1 d .
H30A H -0.5625 -0.5371 0.2201 0.057 Uiso 1 1 calc R
H30B H -0.6723 -0.5574 0.3050 0.057 Uiso 1 1 calc R
C7 C -0.2906(5) -0.1003(3) 0.4325(3) 0.0462(12) Uani 1 1 d .
H7A H -0.3598 -0.1087 0.4002 0.055 Uiso 1 1 calc R
H7B H -0.2300 -0.0647 0.3872 0.055 Uiso 1 1 calc R
C28 C -0.7662(4) -0.3710(4) 0.3322(4) 0.0527(13) Uani 1 1 d .
H28A H -0.8234 -0.4215 0.3599 0.063 Uiso 1 1 calc R
H28B H -0.8115 -0.3120 0.3123 0.063 Uiso 1 1 calc R
C29 C -0.6250(4) -0.4295(3) 0.4397(3) 0.0476(12) Uani 1 1 d .
H29A H -0.6805 -0.4804 0.4697 0.057 Uiso 1 1 calc R
H29B H -0.5779 -0.4087 0.4884 0.057 Uiso 1 1 calc R
C15 C -0.4220(5) -0.0916(5) 0.5962(4) 0.079(2) Uani 1 1 d .
H15A H -0.4453 -0.0511 0.6558 0.094 Uiso 1 1 calc R
H15B H -0.4935 -0.1005 0.5669 0.094 Uiso 1 1 calc R
C39 C -0.1904(8) -0.3883(5) -0.0923(4) 0.115(3) Uani 1 1 d .
H39A H -0.2060 -0.3706 -0.1570 0.173 Uiso 1 1 calc R
H39B H -0.2342 -0.4477 -0.0687 0.173 Uiso 1 1 calc R
H39C H -0.1052 -0.4027 -0.0953 0.173 Uiso 1 1 calc R
C38 C -0.1650(8) -0.2139(6) -0.0660(4) 0.136(4) Uani 1 1 d .
H38A H -0.0793 -0.2285 -0.0740 0.203 Uiso 1 1 calc R
H38B H -0.1868 -0.1572 -0.0218 0.203 Uiso 1 1 calc R
H38C H -0.1865 -0.1970 -0.1291 0.203 Uiso 1 1 calc R
C12 C -0.3700(5) -0.1929(4) 0.6208(3) 0.0620(16) Uani 1 1 d .
H12 H -0.4310 -0.2285 0.6671 0.074 Uiso 1 1 calc R
C35 C 0.0860(4) -0.2298(5) 0.1158(4) 0.0699(17) Uani 1 1 d .
H35A H 0.1710 -0.2372 0.1179 0.105 Uiso 1 1 calc R
H35B H 0.0739 -0.2305 0.0483 0.105 Uiso 1 1 calc R
H35C H 0.0448 -0.2854 0.1512 0.105 Uiso 1 1 calc R
C34 C 0.0623(4) -0.1284(4) 0.2641(4) 0.0619(15) Uani 1 1 d .
H34A H 0.1481 -0.1359 0.2623 0.093 Uiso 1 1 calc R
H34B H 0.0228 -0.1834 0.3018 0.093 Uiso 1 1 calc R
H34C H 0.0327 -0.0643 0.2943 0.093 Uiso 1 1 calc R
C14 C -0.2607(5) -0.1794(5) 0.6682(4) 0.0683(17) Uani 1 1 d .
H14A H -0.2836 -0.1405 0.7289 0.082 Uiso 1 1 calc R
H14B H -0.2274 -0.2457 0.6845 0.082 Uiso 1 1 calc R
C11 C -0.1679(5) -0.1242(4) 0.5983(4) 0.0628(16) Uani 1 1 d .
H11 H -0.0972 -0.1143 0.6296 0.075 Uiso 1 1 calc R
C33 C 0.0992(5) -0.0441(6) 0.1048(6) 0.133(4) Uani 1 1 d .
H33A H 0.0563 0.0194 0.1251 0.199 Uiso 1 1 calc R
H33B H 0.1003 -0.0543 0.0355 0.199 Uiso 1 1 calc R
H33C H 0.1807 -0.0419 0.1169 0.199 Uiso 1 1 calc R
C13 C -0.2194(6) -0.0218(4) 0.5716(4) 0.078(2) Uani 1 1 d .
H13A H -0.1590 0.0136 0.5258 0.093 Uiso 1 1 calc R
H13B H -0.2421 0.0199 0.6305 0.093 Uiso 1 1 calc R
C42 C -0.2555(6) -0.7668(6) 0.2999(6) 0.098(2) Uani 1 1 d .
H42A H -0.3263 -0.8080 0.3134 0.118 Uiso 1 1 calc R
H42B H -0.2716 -0.7068 0.3418 0.118 Uiso 1 1 calc R
C43 C -0.2402(7) -0.7337(5) 0.1979(6) 0.106(3) Uani 1 1 d .
H43A H -0.2335 -0.7939 0.1564 0.127 Uiso 1 1 calc R
H43B H -0.1642 -0.6994 0.1823 0.127 Uiso 1 1 calc R
C40 C -0.3595(5) -0.2807(7) -0.0245(4) 0.114(3) Uani 1 1 d .
H40A H -0.3847 -0.2198 0.0132 0.171 Uiso 1 1 calc R
H40B H -0.4053 -0.3369 0.0049 0.171 Uiso 1 1 calc R
H40C H -0.3732 -0.2707 -0.0911 0.171 Uiso 1 1 calc R
C44 C -0.3352(7) -0.6661(7) 0.1725(6) 0.116(3) Uani 1 1 d .
H44A H -0.4113 -0.6997 0.1908 0.139 Uiso 1 1 calc R
H44B H -0.3399 -0.6052 0.2130 0.139 Uiso 1 1 calc R
C45 C -0.3251(7) -0.6349(6) 0.0730(5) 0.111(3) Uani 1 1 d .
H45A H -0.2484 -0.6046 0.0521 0.167 Uiso 1 1 calc R
H45B H -0.3892 -0.5857 0.0667 0.167 Uiso 1 1 calc R
H45C H -0.3308 -0.6932 0.0324 0.167 Uiso 1 1 calc R
C41 C -0.1524(8) -0.8261(6) 0.3278(7) 0.136(3) Uani 1 1 d .
H41A H -0.1432 -0.8908 0.2945 0.204 Uiso 1 1 calc R
H41B H -0.1667 -0.8372 0.3980 0.204 Uiso 1 1 calc R
H41C H -0.0799 -0.7889 0.3093 0.204 Uiso 1 1 calc R

loop_
_atom_site_aniso_label
_atom_site_aniso_U_11
_atom_site_aniso_U_22
_atom_site_aniso_U_33
_atom_site_aniso_U_23
_atom_site_aniso_U_13
_atom_site_aniso_U_12
Zr1 0.0216(2) 0.0254(2) 0.0233(2) 0.00050(14) -0.00690(15) -0.00256(14)
N1 0.033(2) 0.0350(19) 0.0281(19) -0.0019(15) -0.0089(16) 0.0052(16)
N3 0.0251(18) 0.0240(17) 0.035(2) 0.0013(14) -0.0062(15) -0.0016(14)
N2 0.0325(19) 0.0269(17) 0.0233(18) -0.0038(13) -0.0115(15) 0.0014(14)
N4 0.0213(17) 0.0261(16) 0.0249(17) 0.0022(13) -0.0063(14) -0.0040(13)
C20 0.027(2) 0.026(2) 0.019(2) -0.0069(15) -0.0050(17) 0.0026(16)
C5 0.020(2) 0.034(2) 0.025(2) -0.0006(17) -0.0086(17) -0.0066(17)
C21 0.023(2) 0.031(2) 0.027(2) 0.0039(17) -0.0071(17) -0.0046(16)
C18 0.037(3) 0.033(2) 0.036(2) -0.0036(18) -0.008(2) 0.0076(19)
C6 0.040(3) 0.037(2) 0.028(2) -0.0093(18) -0.016(2) 0.0107(19)
C19 0.026(2) 0.035(2) 0.030(2) -0.0016(18) -0.0077(18) -0.0012(17)
C4 0.032(2) 0.039(2) 0.026(2) 0.0029(18) -0.0099(19) -0.0019(19)
C37 0.034(2) 0.042(2) 0.026(2) -0.0038(18) -0.0080(19) -0.0033(19)
C24 0.029(2) 0.033(2) 0.036(2) 0.0040(18) -0.0120(19) -0.0048(18)
C17 0.046(3) 0.028(2) 0.036(3) 0.0055(18) -0.007(2) 0.003(2)
C31 0.028(2) 0.036(2) 0.047(3) 0.007(2) -0.012(2) -0.0078(18)
C3 0.037(3) 0.035(2) 0.045(3) 0.008(2) -0.015(2) 0.0028(19)
C23 0.029(2) 0.044(2) 0.032(2) 0.0029(19) -0.0048(19) 0.0003(19)
C2 0.053(3) 0.032(2) 0.050(3) -0.003(2) -0.014(2) 0.012(2)
C16 0.035(2) 0.032(2) 0.036(2) 0.0039(18) -0.008(2) -0.0054(18)
C36 0.030(2) 0.034(2) 0.027(2) -0.0013(17) -0.0077(18) 0.0018(18)
C22 0.035(2) 0.035(2) 0.038(3) 0.0057(19) -0.016(2) -0.0072(19)
C32 0.027(2) 0.057(3) 0.058(3) 0.021(2) -0.013(2) -0.013(2)
C27 0.039(3) 0.036(2) 0.050(3) 0.015(2) -0.013(2) -0.009(2)
C10 0.095(5) 0.054(3) 0.059(4) -0.030(3) -0.054(4) 0.042(3)
C26 0.030(3) 0.060(3) 0.045(3) 0.011(2) 0.004(2) -0.009(2)
C1 0.054(3) 0.039(3) 0.033(3) -0.010(2) -0.013(2) 0.012(2)
C25 0.044(3) 0.043(3) 0.052(3) 0.011(2) -0.024(2) -0.019(2)
C9 0.046(3) 0.065(3) 0.026(2) -0.004(2) -0.012(2) 0.014(2)
C8 0.053(3) 0.039(2) 0.040(3) -0.014(2) -0.026(2) 0.009(2)
C30 0.049(3) 0.038(3) 0.060(3) 0.012(2) -0.018(3) -0.019(2)
C7 0.067(3) 0.040(3) 0.036(3) -0.014(2) -0.029(2) 0.020(2)
C28 0.028(3) 0.056(3) 0.076(4) 0.021(3) -0.013(3) -0.013(2)
C29 0.046(3) 0.054(3) 0.043(3) 0.020(2) -0.006(2) -0.017(2)
C15 0.079(5) 0.109(5) 0.051(4) -0.042(4) -0.033(3) 0.056(4)
C39 0.225(9) 0.087(5) 0.039(3) -0.031(3) -0.052(5) 0.068(5)
C38 0.197(9) 0.181(8) 0.056(4) 0.067(5) -0.074(5) -0.132(7)
C12 0.054(3) 0.100(4) 0.030(3) -0.011(3) -0.010(2) 0.030(3)
C35 0.030(3) 0.123(5) 0.055(4) -0.013(3) -0.005(3) 0.011(3)
C34 0.039(3) 0.063(3) 0.092(4) -0.014(3) -0.035(3) -0.002(2)
C14 0.080(4) 0.094(4) 0.033(3) -0.024(3) -0.024(3) 0.037(3)
C11 0.075(4) 0.069(4) 0.056(3) -0.032(3) -0.049(3) 0.029(3)
C33 0.046(4) 0.148(7) 0.218(9) 0.132(7) -0.057(5) -0.056(4)
C13 0.109(5) 0.060(3) 0.077(4) -0.042(3) -0.058(4) 0.033(3)
C42 0.060(4) 0.116(6) 0.122(7) 0.012(5) -0.026(4) -0.006(4)
C43 0.099(6) 0.051(4) 0.168(9) -0.029(5) -0.023(6) -0.006(4)
C40 0.058(4) 0.251(10) 0.033(3) -0.001(4) -0.022(3) 0.046(5)
C44 0.098(6) 0.124(7) 0.128(8) -0.006(6) -0.028(6) 0.004(5)
C45 0.133(7) 0.114(6) 0.084(6) -0.007(5) -0.008(5) -0.005(5)
C41 0.151(8) 0.076(5) 0.195(10) 0.011(6) -0.069(7) 0.000(5)

loop_
_atom_type_symbol
_atom_type_description
_atom_type_scat_dispersion_real
_atom_type_scat_dispersion_imag
_atom_type_scat_source
C C 0.0033 0.0016 'International Tables Vol C Tables 4.2.6.8 and 6.1.1.4'
H H 0.0000 0.0000 'International Tables Vol C Tables 4.2.6.8 and 6.1.1.4'
N N 0.0061 0.0033 'International Tables Vol C Tables 4.2.6.8 and 6.1.1.4'
Zr Zr -2.9673 0.5597 'International Tables Vol C Tables 4.2.6.8 and 6.1.1.4'

loop_
_geom_angle_atom_site_label_1
_geom_angle_atom_site_label_2
_geom_angle_atom_site_label_3
_geom_angle
N4 Zr1 N2 99.82(11)
N4 Zr1 C36 96.72(13)
N2 Zr1 C36 134.42(13)
N4 Zr1 C31 134.02(13)
N2 Zr1 C31 100.03(13)
C36 Zr1 C31 98.18(15)
N4 Zr1 N3 57.67(10)
N2 Zr1 N3 120.60(11)
C36 Zr1 N3 104.15(13)
C31 Zr1 N3 76.53(13)
N4 Zr1 N1 117.34(11)
N2 Zr1 N1 57.52(11)
C36 Zr1 N1 77.14(12)
C31 Zr1 N1 108.33(13)
N3 Zr1 N1 174.85(11)
N4 Zr1 C20 28.41(10)
N2 Zr1 C20 114.16(11)
C36 Zr1 C20 100.21(12)
C31 Zr1 C20 105.87(13)
N3 Zr1 C20 29.34(10)
N1 Zr1 C20 145.73(11)
N4 Zr1 C5 109.23(11)
N2 Zr1 C5 28.30(11)
C36 Zr1 C5 106.14(13)
C31 Zr1 C5 107.84(12)
N3 Zr1 C5 148.31(11)
N1 Zr1 C5 29.31(11)
C20 Zr1 C5 133.11(11)
C1 N1 C5 120.8(3)
C1 N1 Zr1 145.8(3)
C5 N1 Zr1 93.1(2)
C16 N3 C20 121.2(3)
C16 N3 Zr1 145.1(3)
C20 N3 Zr1 93.2(2)
C5 N2 C6 123.5(3)
C5 N2 Zr1 100.5(2)
C6 N2 Zr1 135.7(2)
C20 N4 C21 124.6(3)
C20 N4 Zr1 100.4(2)
C21 N4 Zr1 134.9(2)
N4 C20 N3 108.4(3)
N4 C20 C19 132.8(4)
N3 C20 C19 118.7(3)
N4 C20 Zr1 51.20(18)
N3 C20 Zr1 57.46(18)
C19 C20 Zr1 172.7(3)
N2 C5 N1 108.6(3)
N2 C5 C4 133.3(4)
N1 C5 C4 118.1(4)
N2 C5 Zr1 51.21(18)
N1 C5 Zr1 57.63(19)
C4 C5 Zr1 173.0(3)
N4 C21 C23 111.7(3)
N4 C21 C24 106.3(3)
C23 C21 C24 109.1(3)
N4 C21 C22 113.1(3)
C23 C21 C22 109.6(3)
C24 C21 C22 106.8(3)
C19 C18 C17 121.1(4)
N2 C6 C7 106.6(3)
N2 C6 C9 112.8(3)
C7 C6 C9 108.2(4)
N2 C6 C8 112.1(3)
C7 C6 C8 107.5(3)
C9 C6 C8 109.3(3)
C18 C19 C20 119.0(4)
C3 C4 C5 119.7(4)
C39 C37 C38 107.7(5)
C39 C37 C40 108.4(5)
C38 C37 C40 107.1(6)
C39 C37 C36 110.7(4)
C38 C37 C36 111.7(4)
C40 C37 C36 111.1(4)
C27 C24 C21 111.0(3)
C16 C17 C18 117.7(4)
C32 C31 Zr1 126.2(3)
C4 C3 C2 121.3(4)
C21 C23 C26 110.2(3)
C1 C2 C3 117.1(4)
N3 C16 C17 122.3(4)
C37 C36 Zr1 130.0(3)
C25 C22 C21 110.1(3)
C34 C32 C35 108.8(4)
C34 C32 C33 108.6(5)
C35 C32 C33 109.0(5)
C34 C32 C31 110.0(4)
C35 C32 C31 111.5(4)
C33 C32 C31 108.9(4)
C29 C27 C24 108.8(3)
C29 C27 C30 109.6(4)
C24 C27 C30 109.6(3)
C15 C10 C7 110.6(4)
C15 C10 C13 109.7(5)
C7 C10 C13 108.9(4)
C29 C26 C28 110.2(4)
C29 C26 C23 109.8(3)
C28 C26 C23 108.5(4)
N1 C1 C2 122.9(4)
C28 C25 C30 108.6(4)
C28 C25 C22 110.5(4)
C30 C25 C22 109.0(4)
C12 C9 C6 110.6(4)
C11 C8 C6 109.8(4)
C25 C30 C27 109.2(4)
C6 C7 C10 110.6(4)
C25 C28 C26 110.0(4)
C26 C29 C27 109.7(4)
C12 C15 C10 108.8(4)
C15 C12 C9 110.1(4)
C15 C12 C14 110.1(5)
C9 C12 C14 109.4(4)
C11 C14 C12 109.3(4)
C14 C11 C13 110.2(5)
C14 C11 C8 109.7(4)
C13 C11 C8 108.8(4)
C11 C13 C10 108.9(4)
C43 C42 C41 115.6(7)
C42 C43 C44 115.9(7)
C45 C44 C43 117.4(8)

loop_
_geom_bond_atom_site_label_1
_geom_bond_atom_site_label_2
_geom_bond_distance
Zr1 N4 2.201(3)
Zr1 N2 2.208(3)
Zr1 C36 2.279(4)
Zr1 C31 2.279(4)
Zr1 N3 2.346(3)
Zr1 N1 2.356(3)
Zr1 C20 2.778(4)
Zr1 C5 2.785(4)
N1 C1 1.336(5)
N1 C5 1.366(5)
N3 C16 1.330(5)
N3 C20 1.364(5)
N2 C5 1.343(5)
N2 C6 1.475(5)
N4 C20 1.344(5)
N4 C21 1.479(4)
C20 C19 1.409(5)
C5 C4 1.408(5)
C21 C23 1.530(5)
C21 C24 1.534(5)
C21 C22 1.546(5)
C18 C19 1.372(5)
C18 C17 1.385(6)
C6 C7 1.531(5)
C6 C9 1.542(6)
C6 C8 1.554(6)
C4 C3 1.355(6)
C37 C39 1.482(7)
C37 C38 1.488(7)
C37 C40 1.507(7)
C37 C36 1.545(5)
C24 C27 1.529(5)
C17 C16 1.375(6)
C31 C32 1.542(6)
C3 C2 1.390(6)
C23 C26 1.538(6)
C2 C1 1.362(6)
C22 C25 1.535(5)
C32 C34 1.502(7)
C32 C35 1.524(7)
C32 C33 1.538(7)
C27 C29 1.526(6)
C27 C30 1.534(6)
C10 C15 1.528(8)
C10 C7 1.534(6)
C10 C13 1.536(7)
C26 C29 1.510(6)
C26 C28 1.530(6)
C25 C28 1.524(7)
C25 C30 1.532(6)
C9 C12 1.521(6)
C8 C11 1.542(6)
C15 C12 1.516(7)
C12 C14 1.534(7)
C14 C11 1.524(8)
C11 C13 1.535(7)
C42 C43 1.475(10)
C42 C41 1.501(9)
C43 C44 1.474(9)
C44 C45 1.439(9)
